data_1535084
loop_
_publ_author_name
'Hartl, H.'
'Pickhard, F.'
'Roehr, C.'
'Emmerling, F.'

_publ_section_title
;
 Rubidium- und Caesium-Verbindungen mit dem Isopolyanion (Ta6 O19)(8-) -
 Synthesen, Kristallstrukturen, thermische und schwingungsspektroskopische
 Untersuchungen der Oxotantalate A8 (Ta6 O19) . n(H2 O) (A = Rb, Cs; n =
 0,4,14)
;
_journal_name_full 'Zeitschrift fuer Anorganische und Allgemeine Chemie'
_journal_page_first 2630
_journal_page_last 2638
_journal_volume 627
_journal_year 2001
_chemical_formula_sum 'Cs8 H28 O33 Ta6'
_chemical_name_systematic 'Cs8 (Ta6 O19) (H2 O)14'
_space_group_IT_number 14
_symmetry_space_group_name_Hall '-P 2yn'
_symmetry_space_group_name_H-M 'P 1 21/n 1'
_cell_angle_alpha 90
_cell_angle_beta 99.97
_cell_angle_gamma 90
_cell_formula_units_Z 2
_cell_length_a 10.554
_cell_length_b 16.149
_cell_length_c 11.714
_cell_volume 1966.344
_citation_journal_id_ASTM ZAACAB
_cod_data_source_file Hartl_ZAACAB_2001_206.cif
_cod_data_source_block H28Cs8O33Ta6
_cod_original_sg_symbol_Hall '-P 2ybc (x-z,y,z)'
_cod_original_formula_sum 'H28 Cs8 O33 Ta6'
_cod_database_code 1535084

loop_
_symmetry_equiv_pos_as_xyz
x,y,z
-x+1/2,y+1/2,-z+1/2
-x,-y,-z
x-1/2,-y-1/2,z-1/2

loop_
_atom_site_label
_atom_site_type_symbol
_atom_site_fract_x
_atom_site_fract_y
_atom_site_fract_z
_atom_site_occupancy
_atom_site_U_iso_or_equiv
O5 O-2 0.7586 0.4759 0.5818 1 0.0
O2 O-2 0.818 -0.0904 0.445 1 0.0
O12 O-2 0.1411 0.2231 0.4031 1 0.0
Cs4 Cs+1 1.16745 0.43012 0.16738 1 0.0
Cs3 Cs+1 0.46547 0.1985 0.37526 1 0.0
O9 O-2 0.2121 0.1834 0.1988 1 0.0
O17 O-2 0.3302 0.503 0.6507 1 0.0
Cs2 Cs+1 0.89343 0.10691 0.36133 1 0.0
O8 O-2 0.1607 0.371 0.5275 1 0.0
O11 O-2 0.6868 0.2296 0.224 1 0.0
Ta2 Ta+5 0.69106 0.57245 0.48507 1 0.0
O6 O-2 0.3583 0.3785 0.375 1 0.0
Ta3 Ta+5 0.51744 0.42674 0.33337 1 0.0
O3 O-2 0.5 0.5 0.5 1 0.0
O10 O-2 0.5318 0.3669 0.2066 1 0.0
O7 O-2 0.9444 0.1419 0.1075 1 0.0
O1 O-2 0.6133 0.3555 0.456 1 0.0
O14 O-2 0.936 0.3101 0.1405 1 0.0
Ta1 Ta+5 0.62244 0.39661 0.6144 1 0.0
Cs1 Cs+1 0.87897 0.36009 0.39523 1 0.0
O15 O-2 0.8348 0.2117 0.5672 1 0.0
O13 O-2 0.6161 0.0218 0.3962 1 0.0
O16 O-2 0.9924 0.5443 0.3311 1 0.0
O4 O-2 0.0859 0.0227 0.2298 1 0.0
